data_2105515
loop_
_publ_author_name
'Ferguson, G.'
'Glidewell, C.'
'Gregson, R. M.'
'Meehan, P. R.'
'Patterson, I. L. J.'

_publ_section_title
;
 Formation of One-Dimensional Chains, Two-Dimensional Bilayers and a
 Three-Dimensional Diamondoid Architecture in Hydrogen-Bonded Adducts of
 4,4'-Biphenol with 1,4-Diazabicyclo[2.2.2]octane and 1,2-Diaminoethane
;
_journal_issue 2
_journal_name_full 'Acta Crystallographica Section B'
_journal_page_first 151
_journal_page_last 161
_journal_paper_doi 10.1107/S0108768197010148
_journal_volume 54
_journal_year 1998
_chemical_formula_moiety 'C27 H32 N2 O5 '
_chemical_formula_sum 'C27 H32 N2 O5'
_chemical_formula_weight 464.55
_chemical_name_systematic
;
4,4'-Biphenol--1,2-diaminoethane--methanol (2/1/1)
;
_space_group_IT_number 2
_symmetry_cell_setting triclinic
_symmetry_space_group_name_Hall '-P 1'
_symmetry_space_group_name_H-M 'P -1'
_cell_angle_alpha 91.812(9)
_cell_angle_beta 93.091(6)
_cell_angle_gamma 90.652(6)
_cell_formula_units_Z 2
_cell_length_a 9.4592(7)
_cell_length_b 10.6311(10)
_cell_length_c 12.2085(14)
_cell_measurement_reflns_used 25
_cell_measurement_temperature 294.0(10)
_cell_measurement_theta_max 26.72
_cell_measurement_theta_min 20.11
_cell_volume 1225.2(2)
_computing_cell_refinement 'SET4 and CELDIM (Enraf-Nonius, 1992)'
_computing_data_collection 'CAD4 (Enraf-Nonius, 1992)'
_computing_data_reduction 'DATRD2 in NRCVAX96 (Gabe et al., 1989)'
_computing_molecular_graphics 'NRCVAX96, ORTEP (Johnson, 1976), PLATON (Spek, 1996a), PLUTON (Spek 1996b)'
_computing_publication_material 'NRCVAX96, SHELXL93  and WordPerfect macro PREPCIF97 (Ferguson, 1997)'
_computing_structure_refinement 'NRCVAX96 and SHELXL93 (Sheldrick, 1993)'
_computing_structure_solution 'SOLVER in NRCVAX96'
_diffrn_ambient_temperature 294.0(10)
_diffrn_measurement_device 'Enraf-Nonius CAD-4'
_diffrn_measurement_method \q/2\q
_diffrn_radiation_monochromator graphite
_diffrn_radiation_source 'X-ray tube'
_diffrn_radiation_type MoK\a
_diffrn_radiation_wavelength 0.7107
_diffrn_reflns_av_R_equivalents 0.019
_diffrn_reflns_av_sigmaI/netI 0.0162
_diffrn_reflns_limit_h_max 12
_diffrn_reflns_limit_h_min -12
_diffrn_reflns_limit_k_max 13
_diffrn_reflns_limit_k_min 0
_diffrn_reflns_limit_l_max 15
_diffrn_reflns_limit_l_min -15
_diffrn_reflns_number 5695
_diffrn_reflns_theta_full 27.45
_diffrn_reflns_theta_max 27.45
_diffrn_reflns_theta_min 2.15
_diffrn_standards_decay_% 'no decay, variation 1.0'
_diffrn_standards_interval_time 120
_diffrn_standards_number 3
_exptl_absorpt_coefficient_mu 0.087
_exptl_absorpt_correction_T_max 1.0000
_exptl_absorpt_correction_T_min 1.0000
_exptl_absorpt_correction_type none
_exptl_absorpt_process_details '(North, Philips & Mathews, 1968)'
_exptl_crystal_colour colourless
_exptl_crystal_density_diffrn 1.259
_exptl_crystal_density_meas ?
_exptl_crystal_description block
_exptl_crystal_F_000 496
_exptl_crystal_size_max 0.41
_exptl_crystal_size_mid 0.41
_exptl_crystal_size_min 0.35
_refine_diff_density_max 0.240
_refine_diff_density_min -0.185
_refine_ls_extinction_coef 0.064(4)
_refine_ls_extinction_method 'SHELXL93 (Sheldrick, 1993)'
_refine_ls_goodness_of_fit_all 1.070
_refine_ls_goodness_of_fit_ref 1.168
_refine_ls_hydrogen_treatment constr
_refine_ls_matrix_type full
_refine_ls_number_parameters 348
_refine_ls_number_reflns 5609
_refine_ls_number_restraints 22
_refine_ls_restrained_S_all 1.067
_refine_ls_restrained_S_obs 1.165
_refine_ls_R_factor_all 0.0595
_refine_ls_R_factor_gt 0.0427
_refine_ls_shift/su_max -0.011
_refine_ls_shift/su_mean 0.001
_refine_ls_structure_factor_coef Fsqd
_refine_ls_weighting_scheme
;calc w = 1/[\s^2^(Fo^2^) + (0.0663P)^2^ + 0.1612P],
where P = (Fo^2^ + 2Fc^2^)/3
;
_refine_ls_wR_factor_all 0.1266
_refine_ls_wR_factor_ref 0.1189
_reflns_number_gt 4230
_reflns_number_total 5609
_reflns_threshold_expression I>2\s(I)
_cod_data_source_file ab0381.cif
_cod_data_source_block 2
_cod_depositor_comments
;
The following automatic conversions were performed:

'_exptl_crystal_density_meas' value 'not measured' was changed to '?'
- the value is perceived as not measured.

Automatic conversion script
Id: cif_fix_values 3008 2015-01-20 13:52:24Z robertas 
;
_cod_database_code 2105515

loop_
_symmetry_equiv_pos_as_xyz
'x, y, z'
'-x, -y, -z'

loop_
_atom_site_label
_atom_site_fract_x
_atom_site_fract_y
_atom_site_fract_z
_atom_site_U_iso_or_equiv
_atom_site_adp_type
_atom_site_calc_flag
_atom_site_refinement_flags
_atom_site_occupancy
_atom_site_disorder_group
_atom_site_type_symbol
O11 0.16094(11) 0.81937(9) 0.04727(8) 0.0495(3) Uani d . 1 . O
O12 0.18831(12) 0.14813(9) -0.52356(9) 0.0534(3) Uani d . 1 . O
C111 0.16192(13) 0.72988(11) -0.03565(10) 0.0374(3) Uani d . 1 . C
C112 0.04277(14) 0.65805(13) -0.06772(12) 0.0458(3) Uani d . 1 . C
C113 0.04860(14) 0.56743(13) -0.15102(12) 0.0454(3) Uani d . 1 . C
C114 0.17263(13) 0.54459(11) -0.20422(10) 0.0352(3) Uani d . 1 . C
C115 0.29135(13) 0.61766(12) -0.17079(10) 0.0373(3) Uani d . 1 . C
C116 0.28632(14) 0.70950(12) -0.08798(10) 0.0393(3) Uani d . 1 . C
C121 0.18158(14) 0.24650(11) -0.44937(11) 0.0393(3) Uani d . 1 . C
C122 0.29968(14) 0.27312(12) -0.37992(11) 0.0429(3) Uani d . 1 . C
C123 0.29684(13) 0.36944(12) -0.30162(11) 0.0406(3) Uani d . 1 . C
C124 0.17733(13) 0.44369(11) -0.29093(10) 0.0356(3) Uani d . 1 . C
C125 0.06094(14) 0.41703(12) -0.36316(11) 0.0426(3) Uani d . 1 . C
C126 0.06183(14) 0.31981(13) -0.44091(11) 0.0449(3) Uani d . 1 . C
O21 0.32033(15) -0.06088(11) -0.42529(9) 0.0669(3) Uani d . 1 . O
O22 0.32269(13) -0.78230(10) -0.95248(9) 0.0568(3) Uani d . 1 . O
C211 0.3231(2) -0.16064(13) -0.49901(11) 0.0453(3) Uani d . 1 . C
C212 0.3008(2) -0.14631(13) -0.61024(11) 0.0462(3) Uani d . 1 . C
C213 0.29978(15) -0.25017(12) -0.68103(11) 0.0437(3) Uani d . 1 . C
C214 0.32480(12) -0.37115(11) -0.64440(10) 0.0354(3) Uani d . 1 . C
C215 0.3485(2) -0.38247(13) -0.53179(11) 0.0482(3) Uani d . 1 . C
C216 0.3473(2) -0.27935(15) -0.45992(12) 0.0550(4) Uani d . 1 . C
C221 0.32546(13) -0.68637(12) -0.87457(11) 0.0417(3) Uani d . 1 . C
C222 0.3178(2) -0.70604(12) -0.76392(12) 0.0470(3) Uani d . 1 . C
C223 0.31786(15) -0.60472(12) -0.68962(12) 0.0443(3) Uani d . 1 . C
C224 0.32673(12) -0.48079(11) -0.72330(10) 0.0354(3) Uani d . 1 . C
C225 0.33662(14) -0.46434(12) -0.83564(11) 0.0413(3) Uani d . 1 . C
C226 0.33546(15) -0.56458(13) -0.91052(11) 0.0445(3) Uani d . 1 . C
N1 -0.08408(14) 0.83597(12) 0.14393(11) 0.0555(3) Uani d D 1 1 N
C1 -0.1153(2) 0.9637(2) 0.1845(2) 0.0506(5) Uani d P 0.874(4) 1 C
C2 0.0007(2) 1.0075(2) 0.2667(2) 0.0495(5) Uani d P 0.874(4) 1 C
N2 -0.0216(2) 1.13231(14) 0.31822(12) 0.0638(4) Uani d D 1 1 N
O3 0.35215(11) -1.00660(9) -0.86609(11) 0.0617(3) Uani d D 1 . O
C3 0.4936(2) -1.0411(2) -0.8438(2) 0.0704(5) Uani d D 1 . C
N11 -0.08408(14) 0.83597(12) 0.14393(11) 0.0555(3) Uani d PD 0.00 2 N
C11 -0.0706(19) 0.9246(9) 0.2384(6) 0.073(5) Uiso d PD 0.126(4) 2 C
C22 -0.0142(15) 1.0528(9) 0.2185(6) 0.052(4) Uiso d PD 0.126(4) 2 C
N22 -0.0216(2) 1.13231(14) 0.31822(12) 0.0638(4) Uani d PD 0.00 2 N
H11 0.0819 0.8219 0.0717 0.074 Uiso calc R 1 . H
H12 0.1200 0.1499 -0.5678 0.080 Uiso calc R 1 . H
H112 -0.04132 0.67085 -0.03310 0.055 Uiso calc R 1 . H
H113 -0.03248 0.52051 -0.17206 0.055 Uiso calc R 1 . H
H115 0.37582 0.60453 -0.20480 0.045 Uiso calc R 1 . H
H116 0.36673 0.75757 -0.06750 0.047 Uiso calc R 1 . H
H122 0.38116 0.22587 -0.38613 0.052 Uiso calc R 1 . H
H123 0.37640 0.38523 -0.25489 0.049 Uiso calc R 1 . H
H125 -0.01952 0.46602 -0.35889 0.051 Uiso calc R 1 . H
H126 -0.01769 0.30346 -0.48756 0.054 Uiso calc R 1 . H
H21 0.2928 0.0019 -0.4571 0.100 Uiso calc R 1 . H
H22 0.3260 -0.85006 -0.92222 0.085 Uiso calc R 1 . H
H212 0.2864 -0.06659 -0.63770 0.055 Uiso calc R 1 . H
H213 0.28179 -0.23904 -0.75572 0.052 Uiso calc R 1 . H
H215 0.3656 -0.46164 -0.50400 0.058 Uiso calc R 1 . H
H216 0.3629 -0.29002 -0.38494 0.066 Uiso calc R 1 . H
H222 0.3125 -0.78766 -0.73905 0.056 Uiso calc R 1 . H
H223 0.31186 -0.61973 -0.61537 0.053 Uiso calc R 1 . H
H225 0.34425 -0.38308 -0.86095 0.050 Uiso calc R 1 . H
H226 0.34139 -0.55026 -0.98490 0.053 Uiso calc R 1 . H
H1A -0.1515 0.8102 0.0943 0.083 Uiso calc PR 1 1 H
H1B -0.0810 0.7839 0.1997 0.083 Uiso calc PR 1 1 H
H1D -0.2055 0.9637 0.2187 0.061 Uiso calc PR 0.874(4) 1 H
H1E -0.1215 1.0204 0.1237 0.061 Uiso calc PR 0.874(4) 1 H
H2D 0.0100 0.9464 0.3239 0.059 Uiso calc PR 0.874(4) 1 H
H2E 0.0894 1.0096 0.2303 0.059 Uiso calc PR 0.874(4) 1 H
H2A -0.1073 1.1346 0.3448 0.096 Uiso calc PR 1 1 H
H2B -0.0145 1.1911 0.2684 0.096 Uiso calc PR 1 1 H
H3 0.3081 -1.0661 -0.8963 0.093 Uiso calc R 1 . H
H3A 0.5464 -0.9701 -0.8143 0.077(12) Uiso d PD 0.50 . H
H3B 0.4969 -1.1062 -0.7923 0.081(12) Uiso d PD 0.50 . H
H3C 0.5329 -1.0701 -0.9099 0.088(14) Uiso d PD 0.50 . H
H3D 0.5178 -1.0275 -0.7678 0.085(13) Uiso d PD 0.50 . H
H3E 0.5044 -1.1275 -0.8633 0.065(11) Uiso d PD 0.50 . H
H3F 0.5539 -0.9914 -0.8853 0.059(9) Uiso d PD 0.50 . H
H11A -0.0095 0.8874 0.2946 0.088 Uiso calc PR 0.126(4) 2 H
H11B -0.1633 0.9336 0.2679 0.088 Uiso calc PR 0.126(4) 2 H
H22A 0.0833 1.0472 0.1980 0.063 Uiso calc PR 0.126(4) 2 H
H22B -0.0693 1.0897 0.1587 0.063 Uiso calc PR 0.126(4) 2 H

loop_
_atom_site_aniso_label
_atom_site_aniso_U_11
_atom_site_aniso_U_22
_atom_site_aniso_U_33
_atom_site_aniso_U_12
_atom_site_aniso_U_13
_atom_site_aniso_U_23
O11 0.0499(6) 0.0483(5) 0.0487(6) -0.0052(4) 0.0007(4) -0.0202(4)
O12 0.0632(7) 0.0432(5) 0.0521(6) 0.0087(5) -0.0021(5) -0.0183(5)
C111 0.0432(7) 0.0330(6) 0.0350(6) -0.0003(5) -0.0037(5) -0.0057(5)
C112 0.0355(7) 0.0515(8) 0.0493(8) -0.0013(6) 0.0043(5) -0.0175(6)
C113 0.0336(6) 0.0495(8) 0.0516(8) -0.0066(5) 0.0018(5) -0.0177(6)
C114 0.0360(6) 0.0332(6) 0.0359(6) -0.0002(5) 0.0000(5) -0.0042(5)
C115 0.0347(6) 0.0389(6) 0.0383(6) -0.0026(5) 0.0021(5) -0.0013(5)
C116 0.0384(6) 0.0368(6) 0.0418(7) -0.0089(5) -0.0018(5) -0.0033(5)
C121 0.0468(7) 0.0322(6) 0.0386(6) 0.0006(5) 0.0044(5) -0.0058(5)
C122 0.0391(7) 0.0401(7) 0.0496(7) 0.0071(5) 0.0045(6) -0.0051(6)
C123 0.0337(6) 0.0427(7) 0.0446(7) 0.0006(5) -0.0017(5) -0.0065(6)
C124 0.0354(6) 0.0346(6) 0.0365(6) -0.0012(5) 0.0033(5) -0.0044(5)
C125 0.0376(6) 0.0420(7) 0.0469(7) 0.0069(5) -0.0029(5) -0.0105(6)
C126 0.0416(7) 0.0454(7) 0.0459(7) 0.0023(6) -0.0063(6) -0.0123(6)
O21 0.1003(9) 0.0509(6) 0.0487(6) 0.0160(6) 0.0027(6) -0.0132(5)
O22 0.0717(7) 0.0408(5) 0.0563(6) 0.0017(5) -0.0031(5) -0.0116(5)
C211 0.0499(8) 0.0433(7) 0.0425(7) 0.0076(6) 0.0042(6) -0.0067(6)
C212 0.0577(8) 0.0349(7) 0.0460(7) 0.0076(6) 0.0021(6) 0.0012(6)
C213 0.0546(8) 0.0386(7) 0.0375(7) 0.0040(6) -0.0026(6) 0.0027(5)
C214 0.0312(6) 0.0357(6) 0.0395(6) 0.0025(5) 0.0017(5) 0.0008(5)
C215 0.0633(9) 0.0411(7) 0.0409(7) 0.0114(6) 0.0030(6) 0.0059(6)
C216 0.0755(10) 0.0541(9) 0.0356(7) 0.0139(7) 0.0014(7) 0.0011(6)
C221 0.0363(6) 0.0380(7) 0.0497(7) 0.0000(5) -0.0018(5) -0.0068(6)
C222 0.0543(8) 0.0326(6) 0.0544(8) -0.0020(6) 0.0047(6) 0.0036(6)
C223 0.0523(8) 0.0384(7) 0.0429(7) -0.0015(6) 0.0062(6) 0.0047(6)
C224 0.0312(6) 0.0342(6) 0.0408(6) 0.0007(5) 0.0005(5) 0.0017(5)
C225 0.0468(7) 0.0347(6) 0.0421(7) 0.0007(5) -0.0013(5) 0.0040(5)
C226 0.0505(8) 0.0433(7) 0.0393(7) 0.0014(6) -0.0018(6) -0.0003(6)
N1 0.0618(8) 0.0497(7) 0.0544(7) -0.0063(6) 0.0098(6) -0.0164(6)
C1 0.0506(10) 0.0507(10) 0.0486(10) 0.0083(7) -0.0064(7) -0.0127(8)
C2 0.0496(9) 0.0490(10) 0.0486(10) 0.0039(7) -0.0016(7) -0.0130(8)
N2 0.0697(9) 0.0596(8) 0.0599(8) 0.0022(7) -0.0012(7) -0.0244(7)
O3 0.0600(7) 0.0405(6) 0.0828(8) -0.0048(5) -0.0070(6) -0.0083(5)
C3 0.0597(10) 0.0746(13) 0.0773(13) -0.0037(9) 0.0055(9) 0.0088(10)
N11 0.0618(8) 0.0497(7) 0.0544(7) -0.0063(6) 0.0098(6) -0.0164(6)
N22 0.0697(9) 0.0596(8) 0.0599(8) 0.0022(7) -0.0012(7) -0.0244(7)

loop_
_atom_type_symbol
_atom_type_description
_atom_type_scat_dispersion_real
_atom_type_scat_dispersion_imag
_atom_type_scat_source
C C 0.0033 0.0016 'International Tables Vol C Tables 4.2.6.8 and 6.1.1.4'
H H 0.0000 0.0000 'International Tables Vol C Tables 4.2.6.8 and 6.1.1.4'
N N 0.0061 0.0033 'International Tables Vol C Tables 4.2.6.8 and 6.1.1.4'
O O 0.0106 0.0060 'International Tables Vol C Tables 4.2.6.8 and 6.1.1.4'

loop_
_geom_angle_atom_site_label_1
_geom_angle_atom_site_label_2
_geom_angle_atom_site_label_3
_geom_angle
_geom_angle_publ_flag
O11 C111 C112 121.94(12) yes
O11 C111 C116 118.89(11) yes
C111 C112 C113 120.17(12) yes
C111 C116 C115 120.21(11) yes
C112 C111 C116 119.16(11) yes
C112 C113 C114 121.70(12) yes
C113 C114 C115 117.30(11) yes
C113 C114 C124 120.62(11) yes
C114 C115 C116 121.46(11) yes
C115 C114 C124 122.07(11) yes
O12 C121 C122 118.10(11) yes
O12 C121 C126 122.69(12) yes
C114 C124 C123 121.49(11) yes
C114 C124 C125 121.28(11) yes
C121 C122 C123 120.29(12) yes
C121 C126 C125 119.95(12) yes
C122 C121 C126 119.21(11) yes
C122 C123 C124 121.53(12) yes
C123 C124 C125 117.20(11) yes
C124 C125 C126 121.80(12) yes
O21 C211 C212 122.11(13) yes
O21 C211 C216 118.71(13) yes
C211 C212 C213 120.04(12) yes
C211 C216 C215 120.28(13) yes
C212 C211 C216 119.17(13) yes
C212 C213 C214 122.24(12) yes
C213 C214 C215 116.38(12) yes
C213 C214 C224 120.88(11) yes
C214 C215 C216 121.87(12) yes
C215 C214 C224 122.74(11) yes
O22 C221 C222 123.19(12) yes
O22 C221 C226 117.45(13) yes
C214 C224 C223 122.20(11) yes
C214 C224 C225 121.34(11) yes
C221 C222 C223 120.30(12) yes
C221 C226 C225 119.83(13) yes
C222 C221 C226 119.36(12) yes
C222 C223 C224 121.73(13) yes
C223 C224 C225 116.46(12) yes
C224 C225 C226 122.29(12) yes
N1 C1 C2 109.15(14) yes
N2 C2 C1 114.65(15) yes
N1 C11 C22 117.0(5) yes
N2 C22 C11 109.6(4) yes

loop_
_geom_bond_atom_site_label_1
_geom_bond_atom_site_label_2
_geom_bond_distance
_geom_bond_publ_flag
O11 C111 1.3676(14) yes
O12 C121 1.3660(15) yes
C111 C112 1.386(2) yes
C111 C116 1.385(2) yes
C112 C113 1.382(2) yes
C113 C114 1.391(2) yes
C114 C115 1.393(2) yes
C114 C124 1.486(2) yes
C115 C116 1.386(2) yes
C121 C122 1.386(2) yes
C121 C126 1.389(2) yes
C122 C123 1.380(2) yes
C123 C124 1.396(2) yes
C124 C125 1.394(2) yes
C125 C126 1.381(2) yes
O21 C211 1.370(2) yes
O22 C221 1.371(2) yes
C211 C212 1.377(2) yes
C211 C216 1.380(2) yes
C212 C213 1.380(2) yes
C213 C214 1.394(2) yes
C214 C215 1.390(2) yes
C214 C224 1.489(2) yes
C215 C216 1.383(2) yes
C221 C222 1.379(2) yes
C221 C226 1.384(2) yes
C222 C223 1.386(2) yes
C223 C224 1.396(2) yes
C224 C225 1.396(2) yes
C225 C226 1.381(2) yes
N1 C1 1.469(2) yes
N2 C2 1.472(2) yes
C1 C2 1.507(2) yes
O3 C3 1.4058(13) yes
N1 C11 1.4654(10) yes
N2 C22 1.4653(10) yes
C11 C22 1.4899(10) yes

loop_
_geom_torsion_atom_site_label_1
_geom_torsion_atom_site_label_2
_geom_torsion_atom_site_label_3
_geom_torsion_atom_site_label_4
_geom_torsion
_geom_torsion_publ_flag
O11 C111 C112 C113 -179.19(13) yes
C116 C111 C112 C113 -0.1(2) yes
C111 C112 C113 C114 0.6(2) yes
C112 C113 C114 C115 -0.5(2) yes
C112 C113 C114 C124 177.93(13) yes
C113 C114 C115 C116 0.0(2) yes
C124 C114 C115 C116 -178.46(11) yes
O11 C111 C116 C115 178.68(12) yes
C112 C111 C116 C115 -0.5(2) yes
C114 C115 C116 C111 0.5(2) yes
O12 C121 C122 C123 -178.28(12) yes
C126 C121 C122 C123 1.5(2) yes
C121 C122 C123 C124 -1.0(2) yes
C122 C123 C124 C125 -0.4(2) yes
C122 C123 C124 C114 177.94(12) yes
C113 C114 C124 C125 35.7(2) yes
C115 C114 C124 C125 -145.90(13) yes
C113 C114 C124 C123 -142.49(14) yes
C115 C114 C124 C123 35.9(2) yes
C123 C124 C125 C126 1.2(2) yes
C114 C124 C125 C126 -177.06(12) yes
C124 C125 C126 C121 -0.7(2) yes
O12 C121 C126 C125 179.13(13) yes
C122 C121 C126 C125 -0.7(2) yes
O21 C211 C212 C213 -177.77(13) yes
C216 C211 C212 C213 1.4(2) yes
C211 C212 C213 C214 -1.9(2) yes
C212 C213 C214 C215 1.2(2) yes
C212 C213 C214 C224 -178.37(12) yes
C213 C214 C215 C216 0.0(2) yes
C224 C214 C215 C216 179.51(13) yes
O21 C211 C216 C215 178.92(15) yes
C212 C211 C216 C215 -0.3(2) yes
C214 C215 C216 C211 -0.4(2) yes
O22 C221 C222 C223 -178.52(12) yes
C226 C221 C222 C223 1.0(2) yes
C221 C222 C223 C224 -0.5(2) yes
C222 C223 C224 C225 -0.5(2) yes
C222 C223 C224 C214 179.09(12) yes
C215 C214 C224 C223 16.0(2) yes
C213 C214 C224 C223 -164.52(13) yes
C215 C214 C224 C225 -164.45(13) yes
C213 C214 C224 C225 15.0(2) yes
C223 C224 C225 C226 1.0(2) yes
C214 C224 C225 C226 -178.55(11) yes
C224 C225 C226 C221 -0.6(2) yes
O22 C221 C226 C225 179.07(12) yes
C222 C221 C226 C225 -0.5(2) yes
N1 C1 C2 N2 -176.96(15) yes
N1 C11 C22 N2 174.2(10) yes
